data_4100467
_journal_name_full 'Journal of the American Chemical Society'
_journal_paper_doi 10.1021/ja0508323
_journal_year 2005
_chemical_formula_moiety 'C20 H18 N2 O2 '
_chemical_formula_sum 'C20 H18 N2 O2'
_chemical_formula_weight 318.37
_space_group_IT_number 14
_symmetry_cell_setting monoclinic
_symmetry_space_group_name_Hall '-P 2ybc'
_symmetry_space_group_name_H-M 'P 1 21/c 1'
_cell_angle_alpha 90
_cell_angle_beta 99.072(2)
_cell_angle_gamma 90
_cell_formula_units_Z 4
_cell_length_a 9.3455(6)
_cell_length_b 11.4513(8)
_cell_length_c 14.9049(8)
_cell_measurement_temperature 263.1
_cell_volume 1575.1(2)
_exptl_crystal_density_diffrn 1.342
_cod_original_sg_symbol_H-M 'P 21/c'
_cod_original_formula_sum 'C20 H18 N2 O2 '
_cod_database_code 4100467

loop_
_symmetry_equiv_pos_as_xyz
x,y,z
-x,-y,-z
-x,y+1/2,-z+1/2
x,-y+1/2,z+1/2

loop_
_atom_site_label
_atom_site_type_symbol
_atom_site_fract_x
_atom_site_fract_y
_atom_site_fract_z
_atom_site_U_iso_or_equiv
_atom_site_adp_type
_atom_site_occupancy
_atom_site_symmetry_multiplicity
_atom_site_calc_flag
_atom_site_refinement_flags
_atom_site_disorder_assembly
_atom_site_disorder_group
O(1) O 0.3883(2) 0.0136(2) 0.0986(1) 0.0475(7) Uani 1.00 1 d . . .
O(2) O 0.1159(3) 0.0134(3) 0.4017(1) 0.0538(8) Uani 1.00 1 d . . .
N(1) N -0.0025(3) -0.2302(3) 0.0120(2) 0.060(1) Uani 1.00 1 d . . .
N(2) N 0.5039(3) -0.2329(3) 0.4885(2) 0.067(1) Uani 1.00 1 d . . .
C(1) C -0.0537(3) -0.0413(3) 0.2337(2) 0.051(1) Uani 1.00 1 d . . .
C(2) C -0.0553(3) -0.1794(3) 0.2494(2) 0.0530(9) Uani 1.00 1 d . . .
C(3) C 0.0926(3) -0.2294(2) 0.2478(2) 0.0357(7) Uani 1.00 1 d . . .
C(4) C 0.1563(3) -0.2445(3) 0.1694(2) 0.0446(8) Uani 1.00 1 d . . .
C(5) C 0.3050(3) -0.2492(3) 0.1687(2) 0.0395(7) Uani 1.00 1 d . . .
C(6) C 0.3979(3) -0.2354(3) 0.2498(2) 0.0413(7) Uani 1.00 1 d . . .
C(7) C 0.3408(3) -0.2481(2) 0.3315(2) 0.0356(6) Uani 1.00 1 d . . .
C(8) C 0.1891(3) -0.2440(3) 0.3279(2) 0.0411(8) Uani 1.00 1 d . . .
C(9) C 0.5462(3) -0.1823(2) 0.2502(2) 0.0398(7) Uani 1.00 1 d . . .
C(10) C 0.5517(2) -0.0453(3) 0.2658(2) 0.0353(7) Uani 1.00 1 d . . .
C(11) C 0.4050(3) 0.0082(2) 0.2586(2) 0.0323(6) Uani 1.00 1 d . . .
C(12) C 0.3175(3) 0.0191(3) 0.1729(2) 0.0380(7) Uani 1.00 1 d . . .
C(13) C 0.1648(3) 0.0209(3) 0.1637(2) 0.0365(7) Uani 1.00 1 d . . .
C(14) C 0.1018(3) 0.0086(3) 0.2449(2) 0.0409(8) Uani 1.00 1 d . . .
C(15) C 0.1864(3) 0.0203(3) 0.3281(2) 0.0378(7) Uani 1.00 1 d . . .
C(16) C 0.3362(3) 0.0205(3) 0.3317(2) 0.0382(7) Uani 1.00 1 d . . .
C(17) C 0.0643(3) -0.2423(3) 0.0809(2) 0.0403(7) Uani 1.00 1 d . . .
C(18) C 0.4311(4) -0.2374(3) 0.4168(2) 0.053(1) Uani 1.00 1 d . . .
C(19) C 0.3008(4) 0.0209(4) 0.0120(2) 0.057(1) Uani 1.00 1 d . . .
C(20) C 0.1964(4) 0.0229(4) 0.4906(2) 0.056(1) Uani 1.00 1 d . . .
H(1) H -0.1136(3) -0.0299(3) 0.1659(2) 0.061(1) Uiso 1.00 1 c . . .
H(2) H -0.1058(3) -0.0163(3) 0.2824(2) 0.062(1) Uiso 1.00 1 c . . .
H(3) H -0.1245(3) -0.2070(3) 0.1998(2) 0.064(1) Uiso 1.00 1 c . . .
H(4) H -0.0744(3) -0.1874(3) 0.3099(2) 0.064(1) Uiso 1.00 1 c . . .
H(5) H 0.3404(3) -0.2295(3) 0.1113(2) 0.047(1) Uiso 1.00 1 c . . .
H(6) H 0.1592(3) -0.2583(3) 0.3873(2) 0.051(1) Uiso 1.00 1 c . . .
H(7) H 0.6197(3) -0.2129(2) 0.3003(2) 0.050(1) Uiso 1.00 1 c . . .
H(8) H 0.5988(3) -0.2035(2) 0.1956(2) 0.050(1) Uiso 1.00 1 c . . .
H(9) H 0.5977(2) -0.0268(3) 0.3223(2) 0.043(1) Uiso 1.00 1 c . . .
H(10) H 0.6154(2) -0.0042(3) 0.2263(2) 0.043(1) Uiso 1.00 1 c . . .
H(11) H 0.1063(3) 0.0214(3) 0.1095(2) 0.045(1) Uiso 1.00 1 c . . .
H(12) H 0.3991(3) 0.0178(3) 0.3948(2) 0.046(1) Uiso 1.00 1 c . . .
H(13) H 0.3606(4) 0.0271(4) -0.0337(2) 0.070(1) Uiso 1.00 1 c . . .
H(14) H 0.2400(4) 0.0877(4) 0.0100(2) 0.070(1) Uiso 1.00 1 c . . .
H(15) H 0.2427(4) -0.0473(4) 0.0019(2) 0.069(1) Uiso 1.00 1 c . . .
H(16) H 0.2577(4) 0.0828(4) 0.4965(2) 0.068(1) Uiso 1.00 1 c . . .
H(17) H 0.2653(4) -0.0570(4) 0.4997(2) 0.068(1) Uiso 1.00 1 c . . .
H(18) H 0.1293(4) 0.0145(4) 0.5324(2) 0.068(1) Uiso 1.00 1 c . . .

loop_
_atom_site_aniso_label
_atom_site_aniso_U_11
_atom_site_aniso_U_22
_atom_site_aniso_U_33
_atom_site_aniso_U_12
_atom_site_aniso_U_13
_atom_site_aniso_U_23
O(1) 0.032(1) 0.066(2) 0.047(1) 0.002(1) 0.015(1) 0.014(1)
O(2) 0.053(1) 0.066(2) 0.045(1) -0.001(1) 0.018(1) -0.005(1)
N(1) 0.054(2) 0.072(2) 0.052(2) 0.002(1) -0.000(1) 0.004(2)
N(2) 0.072(2) 0.072(2) 0.060(2) 0.003(2) 0.015(2) 0.005(2)
C(1) 0.043(2) 0.052(2) 0.058(2) 0.005(1) 0.009(1) -0.003(2)
C(2) 0.028(1) 0.064(2) 0.068(2) 0.004(1) 0.010(1) -0.005(2)
C(3) 0.037(1) 0.029(1) 0.044(1) -0.0116(9) 0.014(1) 0.002(1)
C(4) 0.037(1) 0.033(1) 0.064(2) 0.008(1) 0.007(1) -0.011(1)
C(5) 0.050(2) 0.031(1) 0.038(1) -0.003(1) 0.009(1) -0.000(1)
C(6) 0.035(1) 0.031(1) 0.060(2) -0.0046(9) 0.015(1) 0.002(1)
C(7) 0.048(1) 0.027(1) 0.035(1) 0.009(1) 0.015(1) -0.005(1)
C(8) 0.042(1) 0.031(1) 0.057(2) -0.006(1) 0.027(1) 0.003(1)
C(9) 0.039(1) 0.029(1) 0.056(2) 0.012(1) 0.023(1) 0.000(1)
C(10) 0.021(1) 0.038(2) 0.049(1) -0.0019(9) 0.012(1) 0.000(1)
C(11) 0.035(1) 0.026(1) 0.036(1) -0.0022(9) 0.002(1) 0.006(1)
C(12) 0.034(1) 0.029(1) 0.058(2) -0.004(1) 0.027(1) 0.004(1)
C(13) 0.039(1) 0.034(1) 0.039(1) 0.001(1) 0.012(1) 0.006(1)
C(14) 0.029(1) 0.035(1) 0.063(2) 0.006(1) 0.019(1) 0.006(1)
C(15) 0.044(2) 0.033(1) 0.034(1) -0.004(1) -0.001(1) -0.004(1)
C(16) 0.036(1) 0.029(1) 0.049(2) -0.003(1) 0.005(1) 0.000(1)
C(17) 0.037(1) 0.039(2) 0.046(2) 0.003(1) 0.009(1) 0.001(1)
C(18) 0.058(2) 0.045(2) 0.060(2) 0.011(1) 0.020(2) 0.008(1)
C(19) 0.052(2) 0.070(2) 0.052(2) 0.000(2) 0.015(2) 0.020(2)
C(20) 0.052(2) 0.077(3) 0.041(2) 0.003(2) 0.013(1) 0.010(1)

loop_
_geom_bond_atom_site_label_1
_geom_bond_atom_site_label_2
_geom_bond_distance
_geom_bond_publ_flag
_geom_bond_site_symmetry_1
_geom_bond_site_symmetry_2
O(1) C(12) 1.379(4) yes . .
O(1) C(19) 1.417(3) yes . .
O(2) C(15) 1.368(4) yes . .
O(2) C(20) 1.422(3) yes . .
N(1) C(17) 1.124(4) yes . .
N(2) C(18) 1.174(4) yes . .
C(1) C(2) 1.599(5) yes . .
C(1) C(14) 1.546(4) yes . .
C(1) H(1) 1.083(5) no . .
C(1) H(2) 0.979(5) no . .
C(2) C(3) 1.500(4) yes . .
C(2) H(3) 0.955(4) no . .
C(2) H(4) 0.950(5) no . .
C(3) C(4) 1.402(5) yes . .
C(3) C(8) 1.389(4) yes . .
C(4) C(5) 1.392(4) yes . .
C(4) C(17) 1.456(4) yes . .
C(5) C(6) 1.382(4) yes . .
C(5) H(5) 0.991(4) no . .
C(6) C(7) 1.411(4) yes . .
C(6) C(9) 1.513(4) yes . .
C(7) C(8) 1.411(4) yes . .
C(7) C(18) 1.416(4) yes . .
C(8) H(6) 0.984(4) no . .
C(9) C(10) 1.586(4) yes . .
C(9) H(7) 0.995(3) no . .
C(9) H(8) 1.045(4) no . .
C(10) C(11) 1.490(3) yes . .
C(10) H(9) 0.908(4) no . .
C(10) H(10) 1.016(4) no . .
C(11) C(12) 1.409(4) yes . .
C(11) C(16) 1.356(4) yes . .
C(12) C(13) 1.412(4) yes . .
C(13) C(14) 1.433(4) yes . .
C(13) H(11) 0.901(4) no . .
C(14) C(15) 1.369(4) yes . .
C(15) C(16) 1.393(4) yes . .
C(16) H(12) 1.029(4) no . .
C(19) H(13) 0.950(5) no . .
C(19) H(14) 0.950(5) no . .
C(19) H(15) 0.950(5) no . .
C(20) H(16) 0.889(5) no . .
C(20) H(17) 1.115(5) no . .
C(20) H(18) 0.955(5) no . .

loop_
_cod_related_entry_id
_cod_related_entry_database
_cod_related_entry_code
1 ChemSpider 126781
